data_7003935
loop_
_publ_author_name
'Seisenbaeva, Gulaim A.'
'Kessler, Vadim G.'
'Pazik, Robert'
'Strek, Wieslaw'

_publ_section_title
;
 Heteroleptic metal alkoxide &#x201C;oxoclusters&#x201D; as molecular
 models for the sol--gel synthesis of perovskite nanoparticles for
 bio-imaging applications
;
_journal_issue 26
_journal_name_full 'Dalton Transactions'
_journal_page_first 3412
_journal_page_last 3421
_journal_paper_doi 10.1039/b801351a
_journal_year 2008
_chemical_formula_sum 'C64 H128 O18 Sr2 Zr2'
_chemical_formula_weight 1543.34
_chemical_name_systematic
;
?
;
_space_group_IT_number 2
_symmetry_cell_setting triclinic
_symmetry_space_group_name_Hall '-P 1'
_symmetry_space_group_name_H-M 'P -1'
_atom_sites_solution_hydrogens geom
_atom_sites_solution_primary direct
_atom_sites_solution_secondary difmap
_audit_creation_method SHELXL-97
_cell_angle_alpha 102.137(12)
_cell_angle_beta 103.004(12)
_cell_angle_gamma 108.985(11)
_cell_formula_units_Z 1
_cell_length_a 10.175(6)
_cell_length_b 14.689(8)
_cell_length_c 15.938(8)
_cell_measurement_reflns_used 5388
_cell_measurement_temperature 295(2)
_cell_measurement_theta_max 20.18
_cell_measurement_theta_min 1.38
_cell_volume 2088(2)
_computing_cell_refinement 'Bruker SAINTPLUS'
_computing_data_collection 'Bruker SMART'
_computing_data_reduction 'Bruker SAINTPLUS'
_computing_molecular_graphics 'Bruker SHELXTL-5.31'
_computing_publication_material 'Bruker SHELXTL-5.31'
_computing_structure_refinement 'SHELXL-97 (Sheldrick, 1997)'
_computing_structure_solution 'SHELXS-97 (Sheldrick, 1990)'
_diffrn_ambient_temperature 295(2)
_diffrn_measured_fraction_theta_full 0.686
_diffrn_measured_fraction_theta_max 0.686
_diffrn_measurement_device_type 'Bruker SMART CCD 1k'
_diffrn_measurement_method 'Bruker SMART'
_diffrn_radiation_monochromator graphite
_diffrn_radiation_source 'fine-focus sealed tube'
_diffrn_radiation_type MoK\a
_diffrn_radiation_wavelength 0.71073
_diffrn_reflns_av_R_equivalents 0.0855
_diffrn_reflns_av_sigmaI/netI 0.2420
_diffrn_reflns_limit_h_max 3
_diffrn_reflns_limit_h_min -9
_diffrn_reflns_limit_k_max 14
_diffrn_reflns_limit_k_min -5
_diffrn_reflns_limit_l_max 14
_diffrn_reflns_limit_l_min -15
_diffrn_reflns_number 3026
_diffrn_reflns_theta_full 19.98
_diffrn_reflns_theta_max 19.98
_diffrn_reflns_theta_min 1.38
_exptl_absorpt_coefficient_mu 1.568
_exptl_absorpt_correction_T_max 0.5728
_exptl_absorpt_correction_T_min 0.4793
_exptl_absorpt_correction_type empirical
_exptl_absorpt_process_details 'Bruker SADABS'
_exptl_crystal_colour colorless
_exptl_crystal_density_diffrn 1.227
_exptl_crystal_density_meas ?
_exptl_crystal_density_method .
_exptl_crystal_description block
_exptl_crystal_F_000 812
_exptl_crystal_size_max 0.55
_exptl_crystal_size_mid 0.45
_exptl_crystal_size_min 0.40
_refine_diff_density_max 0.512
_refine_diff_density_min -0.847
_refine_diff_density_rms 0.107
_refine_ls_extinction_method none
_refine_ls_goodness_of_fit_ref 1.074
_refine_ls_hydrogen_treatment refxyz
_refine_ls_matrix_type full
_refine_ls_number_parameters 363
_refine_ls_number_reflns 2669
_refine_ls_number_restraints 360
_refine_ls_restrained_S_all 1.044
_refine_ls_R_factor_all 0.2255
_refine_ls_R_factor_gt 0.0997
_refine_ls_shift/su_max 0.000
_refine_ls_shift/su_mean 0.000
_refine_ls_structure_factor_coef Fsqd
_refine_ls_weighting_details 'calc w=1/[\s^2^(Fo^2^)+(0.0962P)^2^+0.0000P] where P=(Fo^2^+2Fc^2^)/3'
_refine_ls_weighting_scheme calc
_refine_ls_wR_factor_gt 0.2093
_refine_ls_wR_factor_ref 0.2402
_reflns_number_gt 1133
_reflns_number_total 2669
_reflns_threshold_expression >2sigma(I)
_cod_data_source_file b801351a.txt
_cod_data_source_block srzr2m
_cod_depositor_comments
;
The following automatic conversions were performed:
'_symmetry_cell_setting' value 'Triclinic' changed to 'triclinic'
according to '/home/saulius/struct/CIF-dictionaries/cif_core.dic'
dictionary named 'cif_core.dic' version 2.4.1 from
2010-06-29.

'_exptl_absorpt_correction_type' value 'Empirical' changed to
'empirical' according to
'/home/saulius/struct/CIF-dictionaries/cif_core.dic' dictionary named
'cif_core.dic' version 2.4.1 from 2010-06-29.

Automatic conversion script
Id: cif_fix_enum 1527 2010-12-29 10:47:43Z saulius 
;
_cod_original_cell_volume 2088.2(19)
_cod_original_sg_symbol_H-M P-1
_cod_database_code 7003935

loop_
_symmetry_equiv_pos_as_xyz
'x, y, z'
'-x, -y, -z'

loop_
_atom_site_label
_atom_site_type_symbol
_atom_site_fract_x
_atom_site_fract_y
_atom_site_fract_z
_atom_site_U_iso_or_equiv
_atom_site_adp_type
_atom_site_occupancy
_atom_site_symmetry_multiplicity
_atom_site_calc_flag
_atom_site_refinement_flags
_atom_site_disorder_assembly
_atom_site_disorder_group
Zr1 Zr 0.0999(4) 0.4441(2) 0.16108(15) 0.0632(12) Uani 1 1 d U . .
Sr1 Sr -0.0484(3) 0.3388(2) -0.09252(14) 0.0657(13) Uani 1 1 d U . .
O1 O -0.074(2) 0.3279(14) 0.0619(9) 0.076(4) Uani 1 1 d U . .
O2 O -0.017(2) 0.5321(12) 0.1777(9) 0.059(5) Uiso 1 1 d U . .
O3 O 0.161(2) 0.5166(14) 0.0724(10) 0.080(5) Uiso 1 1 d U . .
O4 O 0.151(2) 0.2817(12) -0.0224(9) 0.080(6) Uani 1 1 d U . .
O5 O 0.052(2) 0.3882(13) 0.2667(10) 0.083(5) Uani 1 1 d U . .
O6 O -0.283(2) 0.1990(14) -0.1567(10) 0.099(6) Uani 1 1 d U . .
O7 O 0.265(2) 0.5518(12) 0.2830(10) 0.081(6) Uani 1 1 d U . .
O8 O 0.231(2) 0.3688(12) 0.1583(9) 0.066(5) Uiso 1 1 d U . .
O9 O -0.055(2) 0.2187(14) -0.2278(10) 0.089(6) Uani 1 1 d U . .
C17 C -0.137(4) 0.133(3) -0.2854(19) 0.093(8) Uani 1 1 d DU . .
C21 C -0.203(4) 0.255(2) 0.075(2) 0.113(11) Uiso 1 1 d DU . .
H21A H -0.2160 0.2782 0.1326 0.136 Uiso 1 1 calc R . .
H21B H -0.2930 0.2342 0.0256 0.136 Uiso 1 1 calc R . .
C28 C 0.431(3) 0.6065(19) 0.1050(17) 0.117(10) Uiso 1 1 d DU . .
H28A H 0.5020 0.6207 0.0735 0.175 Uiso 1 1 calc R . .
H28B H 0.4571 0.5713 0.1463 0.175 Uiso 1 1 calc R . .
H28C H 0.4304 0.6688 0.1381 0.175 Uiso 1 1 calc R . .
C31 C 0.121(4) 0.112(2) -0.052(2) 0.161(16) Uani 1 1 d DU . .
H31A H 0.1638 0.0661 -0.0735 0.242 Uiso 1 1 calc R . .
H31B H 0.0215 0.0888 -0.0902 0.242 Uiso 1 1 calc R . .
H31C H 0.1215 0.1134 0.0089 0.242 Uiso 1 1 calc R . .
C34 C 0.284(3) 0.543(2) 0.0388(17) 0.102(8) Uani 1 1 d DU . .
H34A H 0.2875 0.4800 0.0067 0.122 Uiso 1 1 calc R . .
H34B H 0.2642 0.5770 -0.0053 0.122 Uiso 1 1 calc R . .
C37 C -0.257(4) 0.086(2) -0.2773(18) 0.089(8) Uani 1 1 d U . .
H37A H -0.3039 0.0206 -0.3171 0.107 Uiso 1 1 calc R . .
C50 C -0.348(4) 0.112(2) -0.2159(16) 0.074(6) Uani 1 1 d U . .
C52 C 0.080(4) 0.156(3) -0.339(2) 0.241(19) Uani 1 1 d DU . .
H52A H 0.1151 0.1243 -0.3834 0.362 Uiso 1 1 calc R . .
H52B H 0.1398 0.1656 -0.2796 0.362 Uiso 1 1 calc R . .
H52C H 0.0854 0.2207 -0.3457 0.362 Uiso 1 1 calc R . .
C59 C 0.206(3) 0.2146(19) -0.0526(17) 0.101(10) Uani 1 1 d DU . .
H59A H 0.3070 0.2366 -0.0149 0.121 Uiso 1 1 calc R . .
H59B H 0.2064 0.2123 -0.1139 0.121 Uiso 1 1 calc R . .
C101 C 0.022(4) 0.343(3) 0.3942(17) 0.089(7) Uani 1 1 d U . .
C102 C 0.432(4) 0.668(3) 0.4252(16) 0.081(7) Uani 1 1 d U . .
C103 C 0.034(4) 0.237(2) 0.3607(18) 0.131(12) Uani 1 1 d U . .
H10A H 0.1355 0.2471 0.3746 0.196 Uiso 1 1 calc R . .
H10B H -0.0132 0.2087 0.2965 0.196 Uiso 1 1 calc R . .
H10C H -0.0128 0.1925 0.3907 0.196 Uiso 1 1 calc R . .
C104 C -0.065(4) 0.568(2) 0.2501(18) 0.103(10) Uani 1 1 d U . .
H10D H -0.0079 0.6399 0.2786 0.123 Uiso 1 1 calc R . .
H10E H -0.0491 0.5340 0.2951 0.123 Uiso 1 1 calc R . .
C105 C 0.061(4) 0.366(2) 0.4993(15) 0.130(12) Uani 1 1 d U . .
H10F H 0.1640 0.3851 0.5259 0.195 Uiso 1 1 calc R . .
H10G H 0.0078 0.3065 0.5128 0.195 Uiso 1 1 calc R . .
H10H H 0.0334 0.4200 0.5235 0.195 Uiso 1 1 calc R . .
C106 C -0.150(4) 0.320(2) 0.3658(16) 0.114(10) Uani 1 1 d U . .
H10I H -0.1628 0.3823 0.3840 0.170 Uiso 1 1 calc R . .
H10J H -0.1963 0.2743 0.3951 0.170 Uiso 1 1 calc R . .
H10K H -0.1924 0.2903 0.3014 0.170 Uiso 1 1 calc R . .
C107 C 0.211(4) 0.497(3) 0.4043(19) 0.090(8) Uani 1 1 d U . .
H10L H 0.2289 0.5127 0.4665 0.108 Uiso 1 1 calc R . .
C108 C 0.482(4) 0.664(2) 0.5234(16) 0.130(13) Uani 1 1 d U . .
H10M H 0.4022 0.6554 0.5477 0.195 Uiso 1 1 calc R . .
H10N H 0.5626 0.7267 0.5599 0.195 Uiso 1 1 calc R . .
H10O H 0.5126 0.6090 0.5235 0.195 Uiso 1 1 calc R . .
C109 C -0.221(4) 0.550(3) 0.219(2) 0.176(17) Uani 1 1 d U . .
H10P H -0.2498 0.5750 0.2700 0.264 Uiso 1 1 calc R . .
H10Q H -0.2786 0.4791 0.1916 0.264 Uiso 1 1 calc R . .
H10R H -0.2374 0.5854 0.1759 0.264 Uiso 1 1 calc R . .
C110 C 0.293(5) 0.561(3) 0.371(2) 0.095(8) Uani 1 1 d U . .
C111 C 0.553(4) 0.680(3) 0.389(2) 0.153(12) Uani 1 1 d U . .
H11A H 0.5210 0.6790 0.3271 0.230 Uiso 1 1 calc R . .
H11B H 0.5855 0.6262 0.3918 0.230 Uiso 1 1 calc R . .
H11C H 0.6320 0.7439 0.4238 0.230 Uiso 1 1 calc R . .
C112 C 0.375(4) 0.744(2) 0.4239(19) 0.152(14) Uani 1 1 d U . .
H11D H 0.3396 0.7441 0.3626 0.228 Uiso 1 1 calc R . .
H11E H 0.4514 0.8093 0.4590 0.228 Uiso 1 1 calc R . .
H11F H 0.2962 0.7317 0.4492 0.228 Uiso 1 1 calc R . .
C113 C 0.108(4) 0.416(3) 0.3527(19) 0.073(6) Uani 1 1 d U . .
C116 C -0.589(5) 0.082(3) -0.181(3) 0.245(19) Uani 1 1 d DU . .
H11G H -0.5365 0.1120 -0.1174 0.368 Uiso 1 1 calc R . .
H11H H -0.6818 0.0294 -0.1895 0.368 Uiso 1 1 calc R . .
H11I H -0.6064 0.1326 -0.2060 0.368 Uiso 1 1 calc R . .
C118 C 0.355(4) 0.366(3) 0.220(2) 0.138(12) Uani 1 1 d DU . .
H11J H 0.4429 0.4005 0.2056 0.166 Uiso 1 1 calc R . .
H11K H 0.3667 0.4027 0.2810 0.166 Uiso 1 1 calc R . .
C121 C -0.173(4) 0.077(3) -0.4432(18) 0.219(18) Uani 1 1 d DU . .
H12A H -0.2708 0.0314 -0.4513 0.328 Uiso 1 1 calc R . .
H12B H -0.1386 0.0489 -0.4896 0.328 Uiso 1 1 calc R . .
H12C H -0.1739 0.1409 -0.4471 0.328 Uiso 1 1 calc R . .
C123 C 0.340(5) 0.263(3) 0.214(3) 0.24(2) Uani 1 1 d DU . .
H12D H 0.4200 0.2636 0.2598 0.354 Uiso 1 1 calc R . .
H12E H 0.3393 0.2290 0.1555 0.354 Uiso 1 1 calc R . .
H12F H 0.2491 0.2273 0.2234 0.354 Uiso 1 1 calc R . .
C124 C -0.139(5) 0.178(2) 0.071(2) 0.23(2) Uani 1 1 d DU . .
H12G H -0.2043 0.1185 0.0784 0.348 Uiso 1 1 calc R . .
H12H H -0.0465 0.2043 0.1183 0.348 Uiso 1 1 calc R . .
H12I H -0.1232 0.1604 0.0133 0.348 Uiso 1 1 calc R . .
C128 C -0.607(5) -0.004(3) -0.322(2) 0.245(19) Uani 1 1 d DU . .
H12J H -0.5649 -0.0334 -0.3624 0.367 Uiso 1 1 calc R . .
H12K H -0.6267 0.0503 -0.3398 0.367 Uiso 1 1 calc R . .
H12L H -0.6967 -0.0540 -0.3237 0.367 Uiso 1 1 calc R . .
C115 C -0.075(4) 0.091(2) -0.3534(18) 0.136(11) Uani 1 1 d DU . .
C126 C -0.502(4) 0.038(3) -0.228(2) 0.136(10) Uani 1 1 d DU . .
C204 C -0.499(5) -0.057(3) -0.200(3) 0.242(19) Uani 1 1 d U . .
H20A H -0.4326 -0.0798 -0.2236 0.363 Uiso 1 1 calc R . .
H20B H -0.5955 -0.1092 -0.2244 0.363 Uiso 1 1 calc R . .
H20C H -0.4668 -0.0394 -0.1353 0.363 Uiso 1 1 calc R . .
C205 C -0.088(5) -0.012(2) -0.351(3) 0.218(17) Uani 1 1 d DU . .
H20D H -0.1882 -0.0534 -0.3602 0.327 Uiso 1 1 calc R . .
H20E H -0.0276 -0.0079 -0.2935 0.327 Uiso 1 1 calc R . .
H20F H -0.0564 -0.0422 -0.3982 0.327 Uiso 1 1 calc R . .

loop_
_atom_site_aniso_label
_atom_site_aniso_U_11
_atom_site_aniso_U_22
_atom_site_aniso_U_33
_atom_site_aniso_U_23
_atom_site_aniso_U_13
_atom_site_aniso_U_12
Zr1 0.036(3) 0.086(2) 0.0579(16) 0.0162(16) -0.0021(16) 0.028(3)
Sr1 0.052(3) 0.088(2) 0.0554(16) 0.0154(16) 0.0059(16) 0.036(3)
O1 0.069(12) 0.089(10) 0.051(6) 0.010(7) -0.001(6) 0.029(9)
O4 0.098(14) 0.085(13) 0.078(9) 0.031(9) 0.020(8) 0.063(13)
O5 0.084(17) 0.096(11) 0.058(6) 0.018(8) 0.008(9) 0.036(11)
O6 0.085(10) 0.085(11) 0.081(9) -0.033(8) 0.000(7) 0.030(8)
O7 0.088(16) 0.072(10) 0.059(7) 0.000(7) 0.004(8) 0.029(9)
O9 0.121(16) 0.085(12) 0.065(7) 0.017(8) 0.025(9) 0.050(13)
C17 0.09(2) 0.114(18) 0.075(13) 0.006(11) 0.001(14) 0.072(15)
C31 0.28(5) 0.106(18) 0.15(3) 0.06(2) 0.09(3) 0.11(3)
C34 0.054(18) 0.138(19) 0.095(18) 0.056(14) 0.005(11) 0.013(11)
C37 0.11(2) 0.077(17) 0.073(15) -0.004(13) 0.002(15) 0.055(13)
C50 0.070(14) 0.073(13) 0.064(14) 0.001(10) -0.015(11) 0.043(9)
C52 0.16(3) 0.24(3) 0.20(3) -0.09(3) 0.10(2) -0.01(3)
C59 0.14(3) 0.102(19) 0.092(17) 0.034(16) 0.026(17) 0.087(19)
C101 0.074(18) 0.129(16) 0.073(12) 0.035(13) 0.017(14) 0.052(16)
C102 0.040(19) 0.122(16) 0.059(11) -0.005(11) 0.000(10) 0.037(12)
C103 0.13(4) 0.127(19) 0.14(2) 0.053(19) 0.02(2) 0.07(3)
C104 0.11(2) 0.102(19) 0.12(2) 0.029(16) 0.035(18) 0.07(2)
C105 0.10(3) 0.18(3) 0.080(12) 0.051(16) 0.009(15) 0.03(3)
C106 0.060(19) 0.16(3) 0.079(16) -0.01(2) 0.010(15) 0.02(2)
C107 0.06(2) 0.14(2) 0.061(14) 0.001(11) 0.028(11) 0.035(13)
C108 0.07(3) 0.19(3) 0.082(14) 0.031(16) -0.018(12) 0.03(3)
C109 0.10(3) 0.28(4) 0.17(3) 0.03(3) 0.08(3) 0.10(4)
C110 0.061(19) 0.131(16) 0.063(9) 0.003(12) 0.011(11) 0.022(12)
C111 0.06(2) 0.21(3) 0.13(2) 0.00(3) 0.04(2) 0.010(19)
C112 0.12(4) 0.14(2) 0.15(2) 0.00(2) -0.03(2) 0.07(3)
C113 0.050(17) 0.114(15) 0.057(9) 0.019(11) 0.007(11) 0.050(13)
C116 0.11(4) 0.21(4) 0.32(4) -0.05(4) 0.09(4) 0.00(3)
C118 0.05(2) 0.21(3) 0.15(2) 0.06(2) -0.006(18) 0.07(2)
C121 0.22(4) 0.33(4) 0.093(15) -0.01(3) 0.05(2) 0.14(4)
C123 0.20(5) 0.26(3) 0.25(4) 0.06(4) -0.04(3) 0.18(4)
C124 0.27(6) 0.13(2) 0.21(4) 0.07(3) 0.06(4) -0.03(4)
C128 0.11(3) 0.30(5) 0.13(2) 0.03(3) -0.02(2) -0.08(3)
C115 0.11(2) 0.13(2) 0.138(17) -0.042(16) 0.021(16) 0.07(2)
C126 0.064(19) 0.131(18) 0.14(2) -0.014(18) -0.016(16) 0.015(11)
C204 0.03(4) 0.20(3) 0.45(5) 0.15(4) 0.02(4) -0.02(3)
C205 0.32(5) 0.19(3) 0.27(3) 0.07(3) 0.25(3) 0.17(3)

loop_
_atom_type_symbol
_atom_type_description
_atom_type_scat_dispersion_real
_atom_type_scat_dispersion_imag
_atom_type_scat_source
C C 0.0033 0.0016 'International Tables Vol C Tables 4.2.6.8 and 6.1.1.4'
H H 0.0000 0.0000 'International Tables Vol C Tables 4.2.6.8 and 6.1.1.4'
O O 0.0106 0.0060 'International Tables Vol C Tables 4.2.6.8 and 6.1.1.4'
Sr Sr -1.5307 3.2498 'International Tables Vol C Tables 4.2.6.8 and 6.1.1.4'
Zr Zr -2.9673 0.5597 'International Tables Vol C Tables 4.2.6.8 and 6.1.1.4'

loop_
_geom_angle_atom_site_label_1
_geom_angle_atom_site_label_2
_geom_angle_atom_site_label_3
_geom_angle
_geom_angle_site_symmetry_1
_geom_angle_site_symmetry_3
_geom_angle_publ_flag
O8 Zr1 O3 95.9(7) . . ?
O8 Zr1 O2 173.5(7) . . ?
O3 Zr1 O2 85.6(6) . . ?
O8 Zr1 O1 93.2(7) . . ?
O3 Zr1 O1 93.1(8) . . ?
O2 Zr1 O1 93.1(7) . . ?
O8 Zr1 O5 86.8(6) . . ?
O3 Zr1 O5 172.2(7) . . ?
O2 Zr1 O5 91.0(6) . . ?
O1 Zr1 O5 94.1(8) . . ?
O8 Zr1 O7 87.0(6) . . ?
O3 Zr1 O7 98.2(7) . . ?
O2 Zr1 O7 86.5(6) . . ?
O1 Zr1 O7 168.7(7) . . ?
O5 Zr1 O7 74.6(7) . . ?
O8 Zr1 Sr1 139.5(5) . 2_565 ?
O3 Zr1 Sr1 45.3(4) . 2_565 ?
O2 Zr1 Sr1 40.8(4) . 2_565 ?
O1 Zr1 Sr1 99.0(4) . 2_565 ?
O5 Zr1 Sr1 130.2(4) . 2_565 ?
O7 Zr1 Sr1 88.1(4) . 2_565 ?
O8 Zr1 Sr1 88.1(4) . . ?
O3 Zr1 Sr1 53.9(5) . . ?
O2 Zr1 Sr1 97.9(4) . . ?
O1 Zr1 Sr1 40.3(5) . . ?
O5 Zr1 Sr1 133.7(5) . . ?
O7 Zr1 Sr1 150.9(5) . . ?
Sr1 Zr1 Sr1 77.29(8) 2_565 . ?
O6 Sr1 O9 69.2(6) . . ?
O6 Sr1 O2 118.5(6) . 2_565 ?
O9 Sr1 O2 84.3(5) . 2_565 ?
O6 Sr1 O4 110.7(6) . . ?
O9 Sr1 O4 79.7(5) . . ?
O2 Sr1 O4 117.7(6) 2_565 . ?
O6 Sr1 O1 86.0(7) . . ?
O9 Sr1 O1 134.4(5) . . ?
O2 Sr1 O1 141.0(5) 2_565 . ?
O4 Sr1 O1 74.1(5) . . ?
O6 Sr1 O3 95.1(6) . 2_565 ?
O9 Sr1 O3 131.8(5) . 2_565 ?
O2 Sr1 O3 63.1(5) 2_565 2_565 ?
O4 Sr1 O3 146.0(5) . 2_565 ?
O1 Sr1 O3 86.4(5) . 2_565 ?
O6 Sr1 O3 146.4(5) . . ?
O9 Sr1 O3 142.3(7) . . ?
O2 Sr1 O3 83.5(5) 2_565 . ?
O4 Sr1 O3 74.8(5) . . ?
O1 Sr1 O3 63.0(6) . . ?
O3 Sr1 O3 71.5(6) 2_565 . ?
O6 Sr1 C104 112.2(7) . 2_565 ?
O9 Sr1 C104 62.3(6) . 2_565 ?
O2 Sr1 C104 23.2(4) 2_565 2_565 ?
O4 Sr1 C104 104.1(6) . 2_565 ?
O1 Sr1 C104 160.5(7) . 2_565 ?
O3 Sr1 C104 85.1(6) 2_565 2_565 ?
O3 Sr1 C104 97.6(7) . 2_565 ?
O6 Sr1 Zr1 106.6(4) . 2_565 ?
O9 Sr1 Zr1 107.1(4) . 2_565 ?
O2 Sr1 Zr1 31.4(3) 2_565 2_565 ?
O4 Sr1 Zr1 141.9(4) . 2_565 ?
O1 Sr1 Zr1 116.6(3) . 2_565 ?
O3 Sr1 Zr1 32.0(4) 2_565 2_565 ?
O3 Sr1 Zr1 78.6(3) . 2_565 ?
C104 Sr1 Zr1 53.1(4) 2_565 2_565 ?
O6 Sr1 Zr1 117.0(4) . . ?
O9 Sr1 Zr1 146.0(4) . . ?
O2 Sr1 Zr1 115.4(3) 2_565 . ?
O4 Sr1 Zr1 66.8(3) . . ?
O1 Sr1 Zr1 31.1(5) . . ?
O3 Sr1 Zr1 82.1(3) 2_565 . ?
O3 Sr1 Zr1 32.6(4) . . ?
C104 Sr1 Zr1 129.9(6) 2_565 . ?
Zr1 Sr1 Zr1 102.71(8) 2_565 . ?
O6 Sr1 Sr1 126.4(4) . 2_565 ?
O9 Sr1 Sr1 154.3(4) . 2_565 ?
O2 Sr1 Sr1 70.3(3) 2_565 2_565 ?
O4 Sr1 Sr1 108.1(4) . 2_565 ?
O1 Sr1 Sr1 70.7(4) . 2_565 ?
O3 Sr1 Sr1 38.0(4) 2_565 2_565 ?
O3 Sr1 Sr1 33.4(3) . 2_565 ?
C104 Sr1 Sr1 92.1(5) 2_565 2_565 ?
Zr1 Sr1 Sr1 51.59(7) 2_565 2_565 ?
Zr1 Sr1 Sr1 51.11(6) . 2_565 ?
C21 O1 Zr1 126.7(16) . . ?
C21 O1 Sr1 124.5(16) . . ?
Zr1 O1 Sr1 108.6(10) . . ?
C104 O2 Zr1 133.1(13) . . ?
C104 O2 Sr1 111.6(14) . 2_565 ?
Zr1 O2 Sr1 107.9(7) . 2_565 ?
C34 O3 Zr1 137.0(16) . . ?
C34 O3 Sr1 113.0(16) . 2_565 ?
Zr1 O3 Sr1 102.7(7) . 2_565 ?
C34 O3 Sr1 96.9(14) . . ?
Zr1 O3 Sr1 93.5(7) . . ?
Sr1 O3 Sr1 108.5(6) 2_565 . ?
C59 O4 Sr1 135.7(14) . . ?
C113 O5 Zr1 136(2) . . ?
C50 O6 Sr1 141(2) . . ?
C110 O7 Zr1 135(2) . . ?
C118 O8 Zr1 137.4(16) . . ?
C17 O9 Sr1 141(2) . . ?
O9 C17 C37 118(3) . . ?
O9 C17 C115 117(3) . . ?
C37 C17 C115 124(4) . . ?
C124 C21 O1 92(2) . . ?
C28 C34 O3 118(2) . . ?
C17 C37 C50 135(3) . . ?
O6 C50 C126 124(3) . . ?
O6 C50 C37 114(3) . . ?
C126 C50 C37 122(2) . . ?
O4 C59 C31 112(2) . . ?
C113 C101 C105 121(3) . . ?
C113 C101 C106 114(2) . . ?
C105 C101 C106 101(2) . . ?
C113 C101 C103 109(2) . . ?
C105 C101 C103 104(2) . . ?
C106 C101 C103 106(3) . . ?
C112 C102 C111 114(3) . . ?
C112 C102 C108 110(2) . . ?
C111 C102 C108 109(3) . . ?
C112 C102 C110 106(2) . . ?
C111 C102 C110 113(3) . . ?
C108 C102 C110 105(3) . . ?
O2 C104 C109 112(2) . . ?
O2 C104 Sr1 45.2(11) . 2_565 ?
C109 C104 Sr1 101(2) . 2_565 ?
C113 C107 C110 121(4) . . ?
C107 C110 O7 124(4) . . ?
C107 C110 C102 129(3) . . ?
O7 C110 C102 107(3) . . ?
O5 C113 C107 129(4) . . ?
O5 C113 C101 112(3) . . ?
C107 C113 C101 119(3) . . ?
C123 C118 O8 111(3) . . ?
C121 C115 C205 106(3) . . ?
C121 C115 C52 111.7(16) . . ?
C205 C115 C52 110(3) . . ?
C121 C115 C17 106(2) . . ?
C205 C115 C17 109(2) . . ?
C52 C115 C17 113(3) . . ?
C128 C126 C116 98(3) . . ?
C128 C126 C204 105(3) . . ?
C116 C126 C204 109(4) . . ?
C128 C126 C50 115(4) . . ?
C116 C126 C50 115(3) . . ?
C204 C126 C50 112(3) . . ?

loop_
_geom_bond_atom_site_label_1
_geom_bond_atom_site_label_2
_geom_bond_distance
_geom_bond_site_symmetry_2
_geom_bond_publ_flag
Zr1 O8 1.992(15) . ?
Zr1 O3 2.028(19) . ?
Zr1 O2 2.040(15) . ?
Zr1 O1 2.047(19) . ?
Zr1 O5 2.106(17) . ?
Zr1 O7 2.148(17) . ?
Zr1 Sr1 3.732(4) 2_565 ?
Zr1 Sr1 3.757(4) . ?
Sr1 O6 2.40(2) . ?
Sr1 O9 2.455(15) . ?
Sr1 O2 2.560(15) 2_565 ?
Sr1 O4 2.564(15) . ?
Sr1 O1 2.565(16) . ?
Sr1 O3 2.718(15) 2_565 ?
Sr1 O3 3.040(18) . ?
Sr1 C104 3.35(3) 2_565 ?
Sr1 Zr1 3.732(4) 2_565 ?
Sr1 Sr1 4.677(5) 2_565 ?
O1 C21 1.48(4) . ?
O2 C104 1.42(2) . ?
O2 Sr1 2.560(15) 2_565 ?
O3 C34 1.44(3) . ?
O3 Sr1 2.718(15) 2_565 ?
O4 C59 1.34(2) . ?
O5 C113 1.28(3) . ?
O6 C50 1.27(3) . ?
O7 C110 1.34(3) . ?
O8 C118 1.43(3) . ?
O9 C17 1.27(4) . ?
C17 C37 1.24(5) . ?
C17 C115 1.490(15) . ?
C21 C124 1.479(13) . ?
C28 C34 1.484(13) . ?
C31 C59 1.484(13) . ?
C37 C50 1.56(4) . ?
C50 C126 1.53(5) . ?
C52 C115 1.496(12) . ?
C101 C113 1.52(4) . ?
C101 C105 1.57(3) . ?
C101 C106 1.61(4) . ?
C101 C103 1.58(3) . ?
C102 C112 1.43(3) . ?
C102 C111 1.45(4) . ?
C102 C108 1.55(3) . ?
C102 C110 1.63(5) . ?
C104 C109 1.47(4) . ?
C104 Sr1 3.35(3) 2_565 ?
C107 C113 1.26(4) . ?
C107 C110 1.32(4) . ?
C116 C126 1.498(13) . ?
C118 C123 1.462(13) . ?
C121 C115 1.478(15) . ?
C128 C126 1.496(13) . ?
C115 C205 1.484(15) . ?
C126 C204 1.54(5) . ?
